data_4119168
loop_
_publ_author_name
'Andrew J. Lewis'
'Patrick J. Carroll'
'Eric J. Schelter'

_publ_section_title
;
 Reductive Cleavage of Nitrite to Form Terminal Uranium Mono-Oxo Complexes
;
_journal_name_full 'Journal of the American Chemical Society'
_journal_page_first 511
_journal_page_last 518
_journal_paper_doi 10.1021/ja311057y
_journal_volume 135
_journal_year 2013
_chemical_formula_sum 'C52 H132 Cl2 F4 N6 O2 Si12 U2'
_chemical_formula_weight 1833.68
_space_group_IT_number 14
_symmetry_cell_setting monoclinic
_symmetry_Int_Tables_number 14
_symmetry_space_group_name_Hall '-P 2ybc'
_symmetry_space_group_name_H-M 'P 1 21/c 1'
_atom_sites_solution_hydrogens geom
_atom_sites_solution_primary direct
_audit_creation_method SHELXL-97
_cell_angle_alpha 90.00
_cell_angle_beta 99.943(5)
_cell_angle_gamma 90.00
_cell_formula_units_Z 2
_cell_length_a 11.9455(10)
_cell_length_b 19.6016(16)
_cell_length_c 17.9892(15)
_cell_measurement_temperature 143(1)
_cell_volume 4148.9(6)
_computing_data_collection 'Bruker APEX2'
_computing_data_reduction 'Bruker SAINT'
_computing_structure_refinement 'SHELXL-97 (Sheldrick, 2008)'
_computing_structure_solution 'SHELXS-97 (Sheldrick, 2008)'
_diffrn_ambient_temperature 143(1)
_diffrn_measured_fraction_theta_full 0.987
_diffrn_measured_fraction_theta_max 0.987
_diffrn_measurement_device 'CCD Area Detector'
_diffrn_measurement_device_type 'Bruker APEXII'
_diffrn_measurement_method 'phi and omega scans'
_diffrn_radiation_monochromator graphite
_diffrn_radiation_source 'sealed tube'
_diffrn_radiation_type MoK\a
_diffrn_radiation_wavelength 0.71073
_diffrn_reflns_av_R_equivalents 0.0613
_diffrn_reflns_av_sigmaI/netI 0.0361
_diffrn_reflns_limit_h_max 15
_diffrn_reflns_limit_h_min -15
_diffrn_reflns_limit_k_max 24
_diffrn_reflns_limit_k_min -23
_diffrn_reflns_limit_l_max 23
_diffrn_reflns_limit_l_min -23
_diffrn_reflns_number 122940
_diffrn_reflns_theta_full 27.62
_diffrn_reflns_theta_max 27.62
_diffrn_reflns_theta_min 1.55
_exptl_absorpt_coefficient_mu 4.182
_exptl_absorpt_correction_T_max 0.7456
_exptl_absorpt_correction_T_min 0.5879
_exptl_absorpt_correction_type multi-scan
_exptl_absorpt_process_details '(SADABS; Sheldrick, 2007)'
_exptl_crystal_density_diffrn 1.468
_exptl_crystal_F_000 1848
_exptl_crystal_size_max 0.18
_exptl_crystal_size_mid 0.10
_exptl_crystal_size_min 0.04
_refine_diff_density_max 1.825
_refine_diff_density_min -1.490
_refine_diff_density_rms 0.158
_refine_ls_extinction_method none
_refine_ls_goodness_of_fit_ref 1.191
_refine_ls_hydrogen_treatment constr
_refine_ls_matrix_type full
_refine_ls_number_parameters 380
_refine_ls_number_reflns 9535
_refine_ls_number_restraints 4
_refine_ls_restrained_S_all 1.195
_refine_ls_R_factor_all 0.0679
_refine_ls_R_factor_gt 0.0481
_refine_ls_shift/su_max 0.002
_refine_ls_shift/su_mean 0.000
_refine_ls_structure_factor_coef Fsqd
_refine_ls_weighting_details 'calc w=1/[\s^2^(Fo^2^)+(0.0003P)^2^+46.0497P] where P=(Fo^2^+2Fc^2^)/3'
_refine_ls_weighting_scheme calc
_refine_ls_wR_factor_gt 0.1096
_refine_ls_wR_factor_ref 0.1158
_reflns_number_gt 7581
_reflns_number_total 9535
_reflns_threshold_expression >2sigma(I)
_cod_data_source_file ja311057y_si_002_3.cif
_cod_data_source_block shelxl
_cod_original_sg_symbol_H-M 'P 21/c '
_cod_database_code 4119168

loop_
_symmetry_equiv_pos_as_xyz
'x, y, z'
'-x, y+1/2, -z+1/2'
'-x, -y, -z'
'x, -y-1/2, z-1/2'

loop_
_atom_site_label
_atom_site_type_symbol
_atom_site_fract_x
_atom_site_fract_y
_atom_site_fract_z
_atom_site_U_iso_or_equiv
_atom_site_adp_type
_atom_site_occupancy
_atom_site_symmetry_multiplicity
_atom_site_calc_flag
_atom_site_refinement_flags
U1 U 0.61809(2) 0.619634(15) 0.740663(14) 0.02691(8) Uani 1 1 d .
N1 N 0.6967(5) 0.7000(3) 0.6850(4) 0.0344(15) Uani 1 1 d .
N2 N 0.7346(5) 0.5423(3) 0.7975(3) 0.0338(15) Uani 1 1 d .
N3 N 0.4425(5) 0.6252(4) 0.7603(3) 0.0366(15) Uani 1 1 d .
C1 C 0.4749(8) 0.7027(5) 0.5793(5) 0.053(2) Uani 1 1 d .
H1a H 0.4557 0.6865 0.6258 0.080 Uiso 1 1 calc R
H1b H 0.4601 0.6675 0.5417 0.080 Uiso 1 1 calc R
H1c H 0.4298 0.7421 0.5626 0.080 Uiso 1 1 calc R
C2 C 0.6921(9) 0.6838(5) 0.5191(5) 0.055(3) Uani 1 1 d .
H2a H 0.7695 0.6987 0.5226 0.083 Uiso 1 1 calc R
H2b H 0.6499 0.6959 0.4706 0.083 Uiso 1 1 calc R
H2c H 0.6903 0.6353 0.5255 0.083 Uiso 1 1 calc R
C3 C 0.6328(10) 0.8204(5) 0.5824(6) 0.066(3) Uani 1 1 d .
H3a H 0.5975 0.8421 0.6203 0.099 Uiso 1 1 calc R
H3b H 0.5930 0.8328 0.5333 0.099 Uiso 1 1 calc R
H3c H 0.7105 0.8350 0.5877 0.099 Uiso 1 1 calc R
C4 C 0.9163(9) 0.7578(6) 0.6501(7) 0.070(3) Uani 1 1 d .
H4a H 0.9361 0.7148 0.6305 0.105 Uiso 1 1 calc R
H4b H 0.9843 0.7813 0.6726 0.105 Uiso 1 1 calc R
H4c H 0.8757 0.7849 0.6098 0.105 Uiso 1 1 calc R
C5 C 0.9134(8) 0.6954(5) 0.8024(6) 0.055(3) Uani 1 1 d .
H5a H 0.9031 0.7145 0.8499 0.083 Uiso 1 1 calc R
H5b H 0.9919 0.6989 0.7974 0.083 Uiso 1 1 calc R
H5c H 0.8912 0.6482 0.8004 0.083 Uiso 1 1 calc R
C6 C 0.7932(9) 0.8278(5) 0.7643(7) 0.068(3) Uani 1 1 d .
H6a H 0.7578 0.8573 0.7245 0.101 Uiso 1 1 calc R
H6b H 0.8630 0.8479 0.7891 0.101 Uiso 1 1 calc R
H6c H 0.7431 0.8215 0.8001 0.101 Uiso 1 1 calc R
C7 C 0.9714(9) 0.4811(6) 0.8111(6) 0.070(3) Uani 1 1 d .
H7a H 1.0039 0.5223 0.8344 0.106 Uiso 1 1 calc R
H7b H 1.0223 0.4616 0.7811 0.106 Uiso 1 1 calc R
H7c H 0.9594 0.4492 0.8495 0.106 Uiso 1 1 calc R
C8 C 0.8766(7) 0.5577(5) 0.6760(5) 0.043(2) Uani 1 1 d .
H8a H 0.8103 0.5766 0.6451 0.065 Uiso 1 1 calc R
H8b H 0.9187 0.5316 0.6451 0.065 Uiso 1 1 calc R
H8c H 0.9234 0.5939 0.7001 0.065 Uiso 1 1 calc R
C9 C 0.7646(10) 0.4207(5) 0.7070(6) 0.067(3) Uani 1 1 d .
H9a H 0.7618 0.3878 0.7462 0.101 Uiso 1 1 calc R
H9b H 0.8084 0.4027 0.6715 0.101 Uiso 1 1 calc R
H9c H 0.6888 0.4304 0.6816 0.101 Uiso 1 1 calc R
C10 C 0.7494(12) 0.4242(6) 0.9047(7) 0.090(4) Uani 1 1 d .
H10a H 0.6798 0.4032 0.8808 0.135 Uiso 1 1 calc R
H10b H 0.7630 0.4132 0.9575 0.135 Uiso 1 1 calc R
H10c H 0.8111 0.4076 0.8820 0.135 Uiso 1 1 calc R
C11 C 0.8572(9) 0.5606(7) 0.9586(5) 0.074(4) Uani 1 1 d .
H11a H 0.9288 0.5462 0.9466 0.111 Uiso 1 1 calc R
H11b H 0.8533 0.5481 1.0097 0.111 Uiso 1 1 calc R
H11c H 0.8503 0.6092 0.9532 0.111 Uiso 1 1 calc R
C12 C 0.6025(8) 0.5386(6) 0.9263(5) 0.055(3) Uani 1 1 d .
H12a H 0.5783 0.5838 0.9101 0.083 Uiso 1 1 calc R
H12b H 0.6143 0.5364 0.9804 0.083 Uiso 1 1 calc R
H12c H 0.5451 0.5063 0.9056 0.083 Uiso 1 1 calc R
C13 C 0.3083(9) 0.5472(7) 0.8573(6) 0.070(3) Uani 1 1 d .
H13a H 0.3688 0.5602 0.8971 0.106 Uiso 1 1 calc R
H13b H 0.2866 0.5009 0.8647 0.106 Uiso 1 1 calc R
H13c H 0.2442 0.5767 0.8577 0.106 Uiso 1 1 calc R
C14 C 0.2191(8) 0.5535(7) 0.6961(6) 0.076(4) Uani 1 1 d .
H14a H 0.1626 0.5786 0.7167 0.114 Uiso 1 1 calc R
H14b H 0.1943 0.5072 0.6870 0.114 Uiso 1 1 calc R
H14c H 0.2301 0.5741 0.6495 0.114 Uiso 1 1 calc R
C15 C 0.4442(9) 0.4784(5) 0.7495(6) 0.057(3) Uani 1 1 d .
H15a H 0.4472 0.4742 0.6968 0.085 Uiso 1 1 calc R
H15b H 0.4102 0.4382 0.7665 0.085 Uiso 1 1 calc R
H15c H 0.5198 0.4837 0.7774 0.085 Uiso 1 1 calc R
C16 C 0.4602(8) 0.7802(5) 0.7502(7) 0.063(3) Uani 1 1 d .
H16a H 0.5406 0.7719 0.7589 0.095 Uiso 1 1 calc R
H16b H 0.4445 0.8205 0.7769 0.095 Uiso 1 1 calc R
H16c H 0.4337 0.7864 0.6971 0.095 Uiso 1 1 calc R
C17 C 0.3924(10) 0.7153(7) 0.8880(6) 0.083(4) Uani 1 1 d .
H17a H 0.3881 0.6710 0.9100 0.124 Uiso 1 1 calc R
H17b H 0.3298 0.7427 0.8974 0.124 Uiso 1 1 calc R
H17c H 0.4626 0.7369 0.9099 0.124 Uiso 1 1 calc R
C18 C 0.2368(9) 0.7164(7) 0.7396(8) 0.084(4) Uani 1 1 d .
H18a H 0.2326 0.7260 0.6868 0.126 Uiso 1 1 calc R
H18b H 0.2036 0.7534 0.7632 0.126 Uiso 1 1 calc R
H18c H 0.1962 0.6751 0.7455 0.126 Uiso 1 1 calc R
C19 C 0.5427(6) 0.5317(4) 0.5712(4) 0.0299(16) Uani 1 1 d .
C20 C 0.6132(6) 0.5002(4) 0.5276(4) 0.0362(18) Uani 1 1 d .
C21 C 0.4289(6) 0.5304(4) 0.5405(4) 0.0341(17) Uani 1 1 d .
O1 O 0.5833(4) 0.5618(3) 0.6380(3) 0.0333(12) Uani 1 1 d .
Cl1 Cl 0.67236(18) 0.69204(12) 0.86163(11) 0.0446(5) Uani 1 1 d .
F1 F 0.7266(4) 0.4991(3) 0.5500(3) 0.0507(13) Uani 1 1 d .
F2 F 0.3549(4) 0.5586(3) 0.5795(3) 0.0535(14) Uani 1 1 d .
Si1 Si 0.6278(2) 0.72581(13) 0.59403(14) 0.0429(6) Uani 1 1 d .
Si2 Si 0.8237(2) 0.74311(13) 0.72368(16) 0.0448(6) Uani 1 1 d .
Si3 Si 0.8323(2) 0.50094(13) 0.74951(13) 0.0405(5) Uani 1 1 d .
Si4 Si 0.7380(2) 0.51805(15) 0.89271(13) 0.0486(6) Uani 1 1 d .
Si5 Si 0.3571(2) 0.55472(15) 0.76502(14) 0.0482(6) Uani 1 1 d .
Si6 Si 0.3864(2) 0.70634(15) 0.78414(15) 0.0482(6) Uani 1 1 d .
C22 C 0.8647(15) 0.2767(9) 1.0044(10) 0.128(7) Uani 1 1 d D
H22a H 0.7918 0.2983 1.0006 0.192 Uiso 1 1 calc R
H22b H 0.8908 0.2804 0.9570 0.192 Uiso 1 1 calc R
H22c H 0.9180 0.2986 1.0431 0.192 Uiso 1 1 calc R
C23 C 0.8543(14) 0.2029(10) 1.0239(14) 0.166(9) Uani 1 1 d D
H23a H 0.8290 0.1985 1.0721 0.220 Uiso 1 1 calc R
H23b H 0.7994 0.1804 0.9857 0.220 Uiso 1 1 calc R
C24 C 0.9665(16) 0.1717(9) 1.0277(11) 0.138(7) Uani 1 1 d D
H24a H 0.9914 0.1789 0.9798 0.183 Uiso 1 1 calc R
H24b H 1.0196 0.1953 1.0661 0.183 Uiso 1 1 calc R
C25 C 0.9730(16) 0.0999(10) 1.0444(17) 0.189(12) Uani 1 1 d D
H25a H 0.9211 0.0761 1.0056 0.252 Uiso 1 1 calc R
H25b H 0.9472 0.0925 1.0920 0.252 Uiso 1 1 calc R
C26 C 1.0857(14) 0.0699(10) 1.0492(10) 0.125(6) Uani 1 1 d D
H26a H 1.0819 0.0220 1.0592 0.188 Uiso 1 1 calc R
H26b H 1.1372 0.0914 1.0892 0.188 Uiso 1 1 calc R
H26c H 1.1122 0.0767 1.0023 0.188 Uiso 1 1 calc R

loop_
_atom_site_aniso_label
_atom_site_aniso_U_11
_atom_site_aniso_U_22
_atom_site_aniso_U_33
_atom_site_aniso_U_23
_atom_site_aniso_U_13
_atom_site_aniso_U_12
U1 0.02819(13) 0.03154(15) 0.02076(12) -0.00399(12) 0.00353(9) 0.00099(13)
N1 0.040(4) 0.031(4) 0.034(3) -0.005(3) 0.009(3) 0.001(3)
N2 0.041(4) 0.036(4) 0.025(3) 0.000(3) 0.007(3) 0.008(3)
N3 0.026(3) 0.057(5) 0.028(3) -0.007(3) 0.009(2) 0.007(3)
C1 0.049(5) 0.059(7) 0.047(5) 0.013(5) -0.003(4) 0.005(5)
C2 0.081(7) 0.053(6) 0.034(5) 0.008(4) 0.018(5) 0.003(5)
C3 0.081(8) 0.057(7) 0.061(7) 0.019(5) 0.013(6) 0.005(6)
C4 0.049(6) 0.055(7) 0.111(10) 0.011(6) 0.030(6) -0.006(5)
C5 0.039(5) 0.054(6) 0.069(7) 0.000(5) -0.003(4) -0.014(4)
C6 0.058(6) 0.045(7) 0.095(9) -0.016(6) 0.001(6) -0.006(5)
C7 0.063(7) 0.094(9) 0.055(6) 0.025(6) 0.011(5) 0.040(6)
C8 0.042(5) 0.048(6) 0.042(5) -0.006(4) 0.012(4) 0.008(4)
C9 0.097(9) 0.038(6) 0.076(7) -0.005(5) 0.042(7) -0.005(6)
C10 0.134(12) 0.072(9) 0.077(8) 0.040(7) 0.052(8) 0.032(8)
C11 0.071(7) 0.110(10) 0.037(5) -0.002(6) -0.002(5) 0.021(7)
C12 0.064(6) 0.069(7) 0.035(5) 0.010(5) 0.014(4) 0.003(5)
C13 0.056(6) 0.111(10) 0.048(6) 0.019(6) 0.019(5) -0.021(6)
C14 0.040(5) 0.128(11) 0.063(7) -0.027(7) 0.017(5) -0.028(6)
C15 0.072(7) 0.044(6) 0.055(6) 0.007(5) 0.014(5) -0.017(5)
C16 0.051(6) 0.060(7) 0.082(8) -0.005(6) 0.022(5) 0.012(5)
C17 0.077(8) 0.113(11) 0.065(7) -0.037(7) 0.030(6) 0.006(7)
C18 0.046(6) 0.086(10) 0.118(11) -0.008(8) 0.007(7) 0.013(6)
C19 0.031(4) 0.038(5) 0.021(3) -0.004(3) 0.004(3) -0.007(3)
C20 0.028(4) 0.042(5) 0.038(4) -0.007(4) 0.002(3) -0.003(3)
C21 0.031(4) 0.043(5) 0.030(4) -0.008(3) 0.009(3) 0.001(3)
O1 0.037(3) 0.040(3) 0.023(2) -0.009(2) 0.005(2) -0.002(2)
Cl1 0.0446(11) 0.0539(14) 0.0333(10) -0.0175(9) 0.0009(8) 0.0011(10)
F1 0.034(3) 0.074(4) 0.043(3) -0.021(3) 0.002(2) 0.002(2)
F2 0.043(3) 0.072(4) 0.048(3) -0.028(3) 0.015(2) -0.002(3)
Si1 0.0512(14) 0.0403(15) 0.0378(12) 0.0079(10) 0.0092(11) -0.0005(11)
Si2 0.0368(13) 0.0386(15) 0.0593(16) -0.0066(12) 0.0091(11) -0.0050(10)
Si3 0.0413(12) 0.0415(15) 0.0398(12) 0.0024(10) 0.0097(10) 0.0115(11)
Si4 0.0573(16) 0.0583(18) 0.0303(12) 0.0103(11) 0.0078(11) 0.0158(13)
Si5 0.0389(13) 0.0665(19) 0.0411(13) -0.0026(12) 0.0120(11) -0.0119(12)
Si6 0.0346(12) 0.0605(18) 0.0509(14) -0.0112(12) 0.0115(11) 0.0100(12)
C22 0.125(14) 0.128(16) 0.129(15) 0.064(12) 0.020(11) 0.017(12)
C23 0.089(13) 0.19(2) 0.23(3) 0.04(2) 0.046(15) 0.042(14)
C24 0.17(2) 0.125(17) 0.131(16) 0.018(13) 0.056(14) 0.007(14)
C25 0.142(19) 0.107(18) 0.33(4) 0.01(2) 0.08(2) -0.013(14)
C26 0.128(15) 0.135(16) 0.115(14) -0.004(12) 0.027(11) 0.031(12)

loop_
_atom_type_symbol
_atom_type_description
_atom_type_scat_dispersion_real
_atom_type_scat_dispersion_imag
_atom_type_scat_source
C C 0.0033 0.0016 'International Tables Vol C Tables 4.2.6.8 and 6.1.1.4'
H H 0.0000 0.0000 'International Tables Vol C Tables 4.2.6.8 and 6.1.1.4'
N N 0.0061 0.0033 'International Tables Vol C Tables 4.2.6.8 and 6.1.1.4'
O O 0.0106 0.0060 'International Tables Vol C Tables 4.2.6.8 and 6.1.1.4'
Cl Cl 0.1484 0.1585 'International Tables Vol C Tables 4.2.6.8 and 6.1.1.4'
F F 0.0171 0.0103 'International Tables Vol C Tables 4.2.6.8 and 6.1.1.4'
Si Si 0.0817 0.0704 'International Tables Vol C Tables 4.2.6.8 and 6.1.1.4'
U U -9.6767 9.6646 'International Tables Vol C Tables 4.2.6.8 and 6.1.1.4'

loop_
_geom_angle_atom_site_label_1
_geom_angle_atom_site_label_2
_geom_angle_atom_site_label_3
_geom_angle
_geom_angle_site_symmetry_1
_geom_angle_site_symmetry_3
O1 U1 N1 91.2(2) . .
O1 U1 N2 92.8(2) . .
N1 U1 N2 115.4(2) . .
O1 U1 N3 96.7(2) . .
N1 U1 N3 122.8(3) . .
N2 U1 N3 120.6(3) . .
O1 U1 Cl1 176.20(15) . .
N1 U1 Cl1 85.66(17) . .
N2 U1 Cl1 86.60(17) . .
N3 U1 Cl1 86.83(17) . .
O1 U1 Si1 71.41(15) . .
N1 U1 Si1 27.70(18) . .
N2 U1 Si1 133.37(17) . .
N3 U1 Si1 104.96(19) . .
Cl1 U1 Si1 106.36(7) . .
O1 U1 Si3 73.41(15) . .
N1 U1 Si3 97.76(18) . .
N2 U1 Si3 26.13(16) . .
N3 U1 Si3 138.8(2) . .
Cl1 U1 Si3 104.82(7) . .
Si1 U1 Si3 109.10(6) . .
O1 U1 Si6 114.31(15) . .
N1 U1 Si6 100.09(18) . .
N2 U1 Si6 134.90(17) . .
N3 U1 Si6 27.2(2) . .
Cl1 U1 Si6 68.48(7) . .
Si1 U1 Si6 90.60(7) . .
Si3 U1 Si6 160.30(6) . .
O1 U1 Si5 82.53(15) . .
N1 U1 Si5 142.83(18) . .
N2 U1 Si5 101.55(18) . .
N3 U1 Si5 24.5(2) . .
Cl1 U1 Si5 101.27(7) . .
Si1 U1 Si5 118.55(6) . .
Si3 U1 Si5 115.09(7) . .
Si6 U1 Si5 51.51(7) . .
Si2 N1 Si1 117.1(4) . .
Si2 N1 U1 125.1(3) . .
Si1 N1 U1 117.7(3) . .
Si3 N2 Si4 116.3(4) . .
Si3 N2 U1 120.7(3) . .
Si4 N2 U1 122.9(3) . .
Si5 N3 Si6 116.5(3) . .
Si5 N3 U1 123.9(4) . .
Si6 N3 U1 119.2(4) . .
O1 C19 C21 122.9(7) . .
O1 C19 C20 122.4(7) . .
C21 C19 C20 114.7(6) . .
F1 C20 C21 117.0(7) . 3_666
F1 C20 C19 120.9(7) . .
C21 C20 C19 122.1(7) 3_666 .
F2 C21 C19 118.5(7) . .
F2 C21 C20 118.2(7) . 3_666
C19 C21 C20 123.3(7) . 3_666
C19 O1 U1 169.3(5) . .
N1 Si1 C2 111.0(4) . .
N1 Si1 C1 110.5(4) . .
C2 Si1 C1 108.0(5) . .
N1 Si1 C3 111.6(4) . .
C2 Si1 C3 109.5(5) . .
C1 Si1 C3 106.0(5) . .
N1 Si1 U1 34.6(2) . .
C2 Si1 U1 111.6(3) . .
C1 Si1 U1 78.2(3) . .
C3 Si1 U1 134.8(4) . .
N1 Si2 C5 113.5(4) . .
N1 Si2 C6 111.4(4) . .
C5 Si2 C6 105.8(5) . .
N1 Si2 C4 111.3(4) . .
C5 Si2 C4 106.2(5) . .
C6 Si2 C4 108.3(5) . .
N2 Si3 C9 108.1(4) . .
N2 Si3 C8 111.3(4) . .
C9 Si3 C8 111.5(4) . .
N2 Si3 C7 113.6(4) . .
C9 Si3 C7 110.1(6) . .
C8 Si3 C7 102.2(5) . .
N2 Si3 U1 33.1(2) . .
C9 Si3 U1 106.5(4) . .
C8 Si3 U1 82.2(3) . .
C7 Si3 U1 138.1(4) . .
N2 Si4 C10 111.5(5) . .
N2 Si4 C12 112.3(4) . .
C10 Si4 C12 103.1(5) . .
N2 Si4 C11 112.3(4) . .
C10 Si4 C11 109.5(6) . .
C12 Si4 C11 107.7(5) . .
N3 Si5 C13 112.7(4) . .
N3 Si5 C15 106.5(4) . .
C13 Si5 C15 109.8(5) . .
N3 Si5 C14 115.8(5) . .
C13 Si5 C14 102.3(5) . .
C15 Si5 C14 109.8(5) . .
N3 Si5 U1 31.6(2) . .
C13 Si5 U1 124.8(4) . .
C15 Si5 U1 74.9(3) . .
C14 Si5 U1 128.7(4) . .
N3 Si6 C18 111.3(5) . .
N3 Si6 C16 113.1(4) . .
C18 Si6 C16 104.7(6) . .
N3 Si6 C17 111.7(5) . .
C18 Si6 C17 107.1(6) . .
C16 Si6 C17 108.5(6) . .
N3 Si6 U1 33.6(2) . .
C18 Si6 U1 135.3(4) . .
C16 Si6 U1 82.2(3) . .
C17 Si6 U1 112.3(4) . .
C24 C23 C22 107.6(16) . .
C25 C24 C23 115.8(17) . .
C24 C25 C26 115.0(17) . .

loop_
_geom_bond_atom_site_label_1
_geom_bond_atom_site_label_2
_geom_bond_distance
_geom_bond_site_symmetry_2
U1 O1 2.145(5) .
U1 N1 2.166(7) .
U1 N2 2.189(6) .
U1 N3 2.189(6) .
U1 Cl1 2.5852(19) .
U1 Si1 3.378(2) .
U1 Si3 3.442(2) .
U1 Si6 3.451(2) .
U1 Si5 3.465(2) .
N1 Si2 1.771(7) .
N1 Si1 1.773(7) .
N2 Si3 1.763(7) .
N2 Si4 1.772(6) .
N3 Si5 1.729(8) .
N3 Si6 1.806(7) .
C1 Si1 1.855(9) .
C2 Si1 1.855(9) .
C3 Si1 1.868(11) .
C4 Si2 1.888(11) .
C5 Si2 1.873(10) .
C6 Si2 1.875(10) .
C7 Si3 1.872(10) .
C8 Si3 1.872(9) .
C9 Si3 1.871(11) .
C10 Si4 1.855(12) .
C11 Si4 1.883(11) .
C12 Si4 1.868(10) .
C13 Si5 1.857(9) .
C14 Si5 1.883(10) .
C15 Si5 1.870(11) .
C16 Si6 1.853(11) .
C17 Si6 1.865(11) .
C18 Si6 1.838(11) .
C19 O1 1.353(8) .
C19 C21 1.376(10) .
C19 C20 1.391(10) .
C20 F1 1.346(8) .
C20 C21 1.377(10) 3_666
C21 F2 1.340(8) .
C21 C20 1.377(10) 3_666
C22 C23 1.498(16) .
C23 C24 1.464(15) .
C24 C25 1.437(16) .
C25 C26 1.458(15) .
